data_1515057
loop_
_publ_author_name
'Wen, Liang'
'Cheng, Peng'
'Lin, Wenbin'

_publ_section_title
;
 Mixed-motif interpenetration and cross-linking of high-connectivity
 networks led to robust and porous metal--organic frameworks with high gas
 uptake capacities
;
_journal_issue 7
_journal_name_full 'Chemical Science'
_journal_page_first 2288
_journal_paper_doi 10.1039/c2sc20172k
_journal_volume 3
_journal_year 2012
_chemical_formula_sum 'C159 H0 Co5 O25'
_chemical_formula_weight 2604.24
_chemical_name_systematic
;
?
;
_space_group_IT_number 4
_symmetry_cell_setting monoclinic
_symmetry_space_group_name_Hall 'P 2yb'
_symmetry_space_group_name_H-M 'P 1 21 1'
_atom_sites_solution_hydrogens none
_atom_sites_solution_primary direct
_atom_sites_solution_secondary difmap
_audit_creation_method SHELXL-97
_cell_angle_alpha 90.00
_cell_angle_beta 115.432(2)
_cell_angle_gamma 90.00
_cell_formula_units_Z 2
_cell_length_a 19.3772(8)
_cell_length_b 34.3744(10)
_cell_length_c 20.7308(7)
_cell_measurement_temperature 293(2)
_cell_volume 12470.3(8)
_computing_structure_refinement 'SHELXL-97 (Sheldrick, 1997)'
_computing_structure_solution 'SHELXS-97 (Sheldrick, 1990)'
_diffrn_ambient_temperature 293(2)
_diffrn_measured_fraction_theta_full 0.990
_diffrn_measured_fraction_theta_max 0.990
_diffrn_radiation_monochromator graphite
_diffrn_radiation_source 'fine-focus sealed tube'
_diffrn_radiation_type CuK\a
_diffrn_radiation_wavelength 1.54178
_diffrn_reflns_av_R_equivalents 0.0585
_diffrn_reflns_av_sigmaI/netI 0.1377
_diffrn_reflns_limit_h_max 16
_diffrn_reflns_limit_h_min -12
_diffrn_reflns_limit_k_max 29
_diffrn_reflns_limit_k_min -29
_diffrn_reflns_limit_l_max 17
_diffrn_reflns_limit_l_min -18
_diffrn_reflns_number 31032
_diffrn_reflns_theta_full 42.08
_diffrn_reflns_theta_max 42.08
_diffrn_reflns_theta_min 2.36
_exptl_absorpt_coefficient_mu 2.869
_exptl_absorpt_correction_T_max 0.7624
_exptl_absorpt_correction_T_min 0.7624
_exptl_crystal_colour purple
_exptl_crystal_density_diffrn 0.694
_exptl_crystal_density_method 'not measured'
_exptl_crystal_description block
_exptl_crystal_F_000 2578
_exptl_crystal_size_max 0.10
_exptl_crystal_size_mid 0.10
_exptl_crystal_size_min 0.10
_refine_diff_density_max 0.337
_refine_diff_density_min -0.615
_refine_diff_density_rms 0.040
_refine_ls_abs_structure_details 'Flack H D (1983), Acta Cryst. A39, 876-881'
_refine_ls_abs_structure_Flack 0.006(4)
_refine_ls_extinction_method none
_refine_ls_goodness_of_fit_ref 0.813
_refine_ls_hydrogen_treatment none
_refine_ls_matrix_type full
_refine_ls_number_parameters 765
_refine_ls_number_reflns 14527
_refine_ls_number_restraints 200
_refine_ls_restrained_S_all 0.808
_refine_ls_R_factor_all 0.0912
_refine_ls_R_factor_gt 0.0602
_refine_ls_shift/su_max 0.032
_refine_ls_shift/su_mean 0.000
_refine_ls_structure_factor_coef Fsqd
_refine_ls_weighting_details 'calc w=1/[\s^2^(Fo^2^)+(0.1000P)^2^+0.2813P] where P=(Fo^2^+2Fc^2^)/3'
_refine_ls_weighting_scheme calc
_refine_ls_wR_factor_gt 0.1493
_refine_ls_wR_factor_ref 0.1655
_reflns_number_gt 9315
_reflns_number_total 14527
_reflns_threshold_expression >2sigma(I)
_cod_data_source_file c2sc20172k.txt
_cod_data_source_block Co_p21
_cod_depositor_comments
;
The following automatic conversions were performed:

'_symmetry_cell_setting' value 'Monoclinic' changed to 'monoclinic'
according to
/usr/data/users/saulius/automatic-downloads/retrospective/RSC/lib/dictionaries/cif_core.dic
dictionary named 'cif_core.dic' version 2.4.2 from 2011-04-26.

Automatic conversion script
Id: cif_fix_values 2281 2013-09-26 08:29:07Z andrius 
;
_cod_original_sg_symbol_H-M P21
_cod_database_code 1515057

loop_
_symmetry_equiv_pos_as_xyz
'x, y, z'
'-x, y+1/2, -z'

loop_
_atom_site_label
_atom_site_type_symbol
_atom_site_fract_x
_atom_site_fract_y
_atom_site_fract_z
_atom_site_U_iso_or_equiv
_atom_site_adp_type
_atom_site_occupancy
_atom_site_symmetry_multiplicity
_atom_site_calc_flag
_atom_site_refinement_flags
C137 C -0.1285(9) 0.3723(5) 0.8648(8) 0.124(5) Uiso 1 1 d U
C156 C -0.1294(8) 0.3407(5) 0.9100(8) 0.122(5) Uiso 1 1 d U
C155 C -0.0655(11) 0.3851(5) 0.8579(9) 0.154(6) Uiso 1 1 d U
C150 C 0.8177(6) 0.8157(3) 1.1786(5) 0.057(3) Uiso 1 1 d U
C158 C 0.7800(5) 0.7940(3) 1.2133(5) 0.054(3) Uiso 1 1 d U
C151 C 0.8488(6) 0.7964(3) 1.1380(6) 0.066(3) Uiso 1 1 d U
C33 C -0.0568(7) 0.6220(3) 0.9933(6) 0.078(4) Uiso 1 1 d U
C34 C -0.1110(8) 0.6068(4) 0.9258(7) 0.108(5) Uiso 1 1 d U
C35 C -0.0772(8) 0.5908(4) 0.8796(7) 0.111(5) Uiso 1 1 d U
Co1 Co 0.28392(8) 0.42953(5) 0.66044(8) 0.0510(5) Uani 1 1 d U
Co2 Co 0.47069(8) 0.42362(4) 0.71285(8) 0.0445(5) Uani 1 1 d U
Co3 Co 0.14226(9) 0.55636(5) 0.80860(9) 0.0568(5) Uani 1 1 d U
Co4 Co 0.64996(9) 0.40875(5) 0.76436(9) 0.0569(5) Uani 1 1 d U
Co5 Co 0.24989(9) 0.51614(5) 0.72077(8) 0.0563(5) Uani 1 1 d U
O1 O 0.3001(4) 0.37289(18) 0.6717(3) 0.053(2) Uiso 1 1 d U
O2 O 0.3106(4) 0.45872(18) 0.7575(3) 0.0515(19) Uiso 1 1 d U
O6 O 0.4229(3) 0.42965(18) 0.7817(3) 0.0450(17) Uiso 1 1 d U
O8 O 0.5260(4) 0.47698(18) 0.7471(3) 0.0514(19) Uiso 1 1 d U
O7 O 0.4208(4) 0.37240(18) 0.6773(3) 0.054(2) Uiso 1 1 d U
O13 O 0.7453(5) 0.3787(3) 0.8329(4) 0.093 Uiso 1 1 d U
O11 O 0.6454(4) 0.46853(19) 0.7600(3) 0.062(2) Uiso 1 1 d U
O10 O 0.5686(3) 0.39184(18) 0.7936(4) 0.057(2) Uiso 1 1 d U
O9 O 0.5151(3) 0.41748(19) 0.6404(3) 0.057(2) Uiso 1 1 d U
O3 O 0.1669(3) 0.4252(2) 0.6027(3) 0.0529(19) Uiso 1 1 d U
O5 O 0.3695(3) 0.45794(17) 0.6408(3) 0.0463(18) Uiso 1 1 d U
O12 O 0.6213(4) 0.3832(2) 0.6707(4) 0.073(2) Uiso 1 1 d U
O4 O 0.2803(4) 0.4317(2) 0.5451(3) 0.073(2) Uiso 1 1 d U
O15 O 0.0964(4) 0.5815(2) 0.7121(4) 0.072(2) Uiso 1 1 d U
O18 O 0.2072(4) 0.4855(2) 0.6251(3) 0.062(2) Uiso 1 1 d U
O16 O 0.1871(4) 0.56596(19) 0.6734(3) 0.059(2) Uiso 1 1 d U
O19 O 0.3398(4) 0.53040(19) 0.6903(4) 0.070(2) Uiso 1 1 d U
O17 O 0.1628(4) 0.4982(2) 0.7498(4) 0.087(3) Uiso 1 1 d U
O14 O 0.2495(4) 0.5761(2) 0.8636(4) 0.070(2) Uiso 1 1 d U
O21 O 0.1075(5) 0.5866(2) 0.8722(4) 0.094(3) Uiso 1 1 d U
O20 O 0.3167(4) 0.5460(2) 0.8113(4) 0.067(2) Uiso 1 1 d U
C7 C 0.3721(6) 0.6166(3) 0.9539(6) 0.068(3) Uiso 1 1 d U
C2 C 0.3793(6) 0.5855(3) 0.9107(6) 0.072(4) Uiso 1 1 d U
C3 C 0.4491(6) 0.5748(3) 0.9112(5) 0.056(3) Uiso 1 1 d U
C5 C 0.5134(6) 0.6202(3) 1.0072(5) 0.057(3) Uiso 1 1 d U
C4 C 0.5155(5) 0.5912(3) 0.9607(5) 0.055(3) Uiso 1 1 d U
C6 C 0.4431(7) 0.6323(3) 1.0033(6) 0.075(4) Uiso 1 1 d U
C1 C 0.3018(7) 0.5673(3) 0.8557(6) 0.067(3) Uiso 1 1 d U
C12 C 0.6660(6) 0.6976(3) 1.1074(5) 0.052(3) Uiso 1 1 d U
C11 C 0.7306(5) 0.6730(3) 1.1411(5) 0.049(3) Uiso 1 1 d U
C8 C 0.5867(5) 0.6386(3) 1.0594(5) 0.046(3) Uiso 1 1 d U
C10 C 0.7212(5) 0.6308(3) 1.1370(5) 0.053(3) Uiso 1 1 d U
C13 C 0.5932(5) 0.6803(3) 1.0665(5) 0.054(3) Uiso 1 1 d U
C9 C 0.6496(6) 0.6151(3) 1.0940(5) 0.060(3) Uiso 1 1 d U
C14 C 0.8108(5) 0.6904(3) 1.1739(5) 0.042(3) Uiso 1 1 d U
C16 C 0.8237(5) 0.6587(3) 1.2953(5) 0.056(3) Uiso 1 1 d U
C15 C 0.8576(5) 0.6773(3) 1.2582(5) 0.040(3) Uiso 1 1 d U
C20 C 0.9309(6) 0.6913(3) 1.2896(6) 0.065(3) Uiso 1 1 d U
C17 C 0.8683(5) 0.6476(3) 1.3665(5) 0.049(3) Uiso 1 1 d U
C24 C 1.0842(6) 0.6079(3) 1.6052(5) 0.056(3) Uiso 1 1 d U
C26 C 1.0665(6) 0.6319(3) 1.4880(5) 0.052(3) Uiso 1 1 d U
C19 C 0.9786(5) 0.6795(3) 1.3631(5) 0.055(3) Uiso 1 1 d U
C23 C 1.0128(6) 0.6227(3) 1.5913(6) 0.073(4) Uiso 1 1 d U
C18 C 0.9428(6) 0.6581(3) 1.3997(5) 0.052(3) Uiso 1 1 d U
C25 C 1.1159(6) 0.6132(3) 1.5561(6) 0.072(4) Uiso 1 1 d U
C22 C 0.9641(6) 0.6398(3) 1.5235(6) 0.062(3) Uiso 1 1 d U
C21 C 0.9927(6) 0.6440(3) 1.4717(5) 0.055(3) Uiso 1 1 d U
C27 C 0.8488(6) 0.6727(3) 1.1298(6) 0.064(3) Uiso 1 1 d U
C29 C 0.8406(6) 0.6610(3) 1.0091(6) 0.067(3) Uiso 1 1 d U
C32 C 0.9164(6) 0.6472(3) 1.1565(6) 0.080(4) Uiso 1 1 d U
C30 C 0.9081(6) 0.6382(3) 1.0383(6) 0.063(3) Uiso 1 1 d U
C28 C 0.8113(6) 0.6765(3) 1.0544(6) 0.060(3) Uiso 1 1 d U
C31 C 0.9456(6) 0.6303(3) 1.1106(6) 0.066(3) Uiso 1 1 d U
O22 O -0.0005(6) 0.5589(3) 0.8041(6) 0.145(4) Uiso 1 1 d U
C38 C 0.0537(9) 0.6062(5) 0.9674(9) 0.133(5) Uiso 1 1 d U
C37 C 0.0033(8) 0.5928(4) 0.8995(7) 0.093(4) Uiso 1 1 d U
C36 C 0.0495(10) 0.5772(4) 0.8553(8) 0.105(5) Uiso 1 1 d U
O23 O 0.1420(4) 0.5023(2) 0.8463(4) 0.090(3) Uiso 1 1 d U
C39 C 0.5556(8) 0.3943(4) 0.6302(6) 0.083(4) Uiso 1 1 d U
O24 O 0.6462(5) 0.4205(3) 0.8939(4) 0.109(3) Uiso 1 1 d U
C40 C 0.5910(9) 0.3973(4) 0.8611(8) 0.113(5) Uiso 1 1 d U
C44 C 0.4414(7) 0.3219(3) 1.0171(6) 0.078(4) Uiso 1 1 d U
C45 C 0.4757(6) 0.3265(3) 1.0896(6) 0.075(4) Uiso 1 1 d U
C41 C 0.3611(5) 0.2909(3) 1.0910(5) 0.052(3) Uiso 1 1 d U
C43 C 0.3709(5) 0.3013(3) 0.9794(5) 0.050(3) Uiso 1 1 d U
C42 C 0.3342(5) 0.2873(3) 1.0143(5) 0.052(3) Uiso 1 1 d U
C46 C 0.4339(7) 0.3130(3) 1.1246(6) 0.085(4) Uiso 1 1 d U
C47 C 0.4843(7) 0.3434(4) 0.9741(7) 0.095(4) Uiso 1 1 d U
C49 C 0.5012(7) 0.3540(4) 0.8689(6) 0.088(4) Uiso 1 1 d U
C51 C 0.5820(8) 0.3910(4) 0.9733(8) 0.120(5) Uiso 1 1 d U
C48 C 0.4613(8) 0.3298(4) 0.9056(8) 0.118(5) Uiso 1 1 d U
C50 C 0.5521(6) 0.3787(3) 0.8996(6) 0.066(3) Uiso 1 1 d U
C52 C 0.3494(5) 0.2930(3) 1.2082(5) 0.048(3) Uiso 1 1 d U
C56 C 0.4538(6) 0.2934(3) 1.3276(6) 0.070(4) Uiso 1 1 d U
C57 C 0.4219(6) 0.2772(3) 1.2580(6) 0.079(4) Uiso 1 1 d U
C55 C 0.4159(6) 0.3210(3) 1.3465(5) 0.055(3) Uiso 1 1 d U
C54 C 0.3452(6) 0.3321(3) 1.3042(6) 0.068(3) Uiso 1 1 d U
C53 C 0.3137(6) 0.3191(3) 1.2332(6) 0.070(3) Uiso 1 1 d U
C58 C 0.3174(5) 0.2767(3) 1.1301(5) 0.041(3) Uiso 1 1 d U
C60 C 0.4501(5) 0.3357(2) 1.4243(3) 0.073(4) Uiso 1 1 d GU
C59 C 0.5245(4) 0.32557(19) 1.4708(4) 0.062 Uiso 1 1 d GU
C127 C 0.5599(3) 0.3433(2) 1.5373(4) 0.095 Uiso 1 1 d GU
C128 C 0.5210(5) 0.3713(2) 1.5573(3) 0.061(3) Uiso 1 1 d GU
C129 C 0.4467(5) 0.3815(2) 1.5109(5) 0.088 Uiso 1 1 d GU
C61 C 0.4113(3) 0.3637(3) 1.4444(4) 0.120 Uiso 1 1 d GU
C62 C 0.3471(5) 0.1517(3) 1.1635(5) 0.056(3) Uiso 1 1 d U
C66 C 0.3622(5) 0.2092(3) 1.1064(5) 0.052(3) Uiso 1 1 d U
C65 C 0.3231(5) 0.2313(3) 1.1352(5) 0.040(3) Uiso 1 1 d U
C67 C 0.3715(5) 0.1670(3) 1.1211(5) 0.048(3) Uiso 1 1 d U
C63 C 0.3083(6) 0.1758(4) 1.1976(6) 0.073(4) Uiso 1 1 d U
C64 C 0.2940(5) 0.2151(3) 1.1822(5) 0.057(3) Uiso 1 1 d U
C73 C 0.4430(5) 0.0514(3) 1.2071(5) 0.055(3) Uiso 1 1 d U
C68 C 0.3909(6) 0.0293(3) 1.2233(5) 0.053(3) Uiso 1 1 d U
C69 C 0.3236(6) 0.0452(3) 1.2207(5) 0.065(3) Uiso 1 1 d U
C71 C 0.3638(5) 0.1094(3) 1.1864(5) 0.050(3) Uiso 1 1 d U
C72 C 0.4304(5) 0.0921(3) 1.1876(5) 0.052(3) Uiso 1 1 d U
C70 C 0.3112(6) 0.0858(3) 1.2023(6) 0.074(4) Uiso 1 1 d U
C74 C 0.2362(6) 0.2905(3) 1.0859(5) 0.053(3) Uiso 1 1 d U
C75 C 0.2256(5) 0.3300(3) 1.0707(5) 0.054(3) Uiso 1 1 d U
O25 O 0.7903(7) 0.4129(4) 0.7745(8) 0.209(6) Uiso 1 1 d U
C77 C 0.1543(6) 0.4595(4) 0.5976(6) 0.066(3) Uiso 1 1 d U
C78 C -0.2995(5) 0.5473(3) 0.3464(5) 0.045(3) Uiso 1 1 d U
C81 C -0.1529(5) 0.5158(3) 0.4237(5) 0.056(3) Uiso 1 1 d U
C80 C -0.2136(6) 0.5020(3) 0.4368(5) 0.067(3) Uiso 1 1 d U
C79 C -0.2907(6) 0.5164(3) 0.3949(5) 0.064(3) Uiso 1 1 d U
C83 C -0.2439(6) 0.5591(3) 0.3307(5) 0.053(3) Uiso 1 1 d U
C82 C -0.1648(6) 0.5453(3) 0.3684(6) 0.070(3) Uiso 1 1 d U
C84 C -0.4121(5) 0.5456(3) 0.2275(5) 0.051(3) Uiso 1 1 d U
C88 C -0.4038(6) 0.5026(3) 0.1324(5) 0.059(3) Uiso 1 1 d U
C89 C -0.3705(6) 0.5204(3) 0.2017(6) 0.063(3) Uiso 1 1 d U
C87 C -0.4814(6) 0.5131(3) 0.0852(6) 0.064(3) Uiso 1 1 d U
C86 C -0.5284(6) 0.5395(3) 0.1071(6) 0.059(3) Uiso 1 1 d U
C85 C -0.4924(6) 0.5541(3) 0.1777(6) 0.064(3) Uiso 1 1 d U
C91 C -0.3740(5) 0.6055(3) 0.3010(4) 0.027(2) Uiso 1 1 d U
C93 C -0.4014(5) 0.6715(3) 0.2475(5) 0.050(3) Uiso 1 1 d U
C94 C -0.3591(5) 0.6886(3) 0.3101(5) 0.042(3) Uiso 1 1 d U
C90 C -0.3242(5) 0.6242(3) 0.3652(5) 0.056(3) Uiso 1 1 d U
C92 C -0.4097(5) 0.6301(3) 0.2412(5) 0.049(3) Uiso 1 1 d U
C95 C -0.3204(5) 0.6653(3) 0.3714(5) 0.047(3) Uiso 1 1 d U
C96 C -0.3784(5) 0.5624(3) 0.3040(5) 0.041(3) Uiso 1 1 d U
C101 C -0.5060(5) 0.4744(3) -0.0934(5) 0.047(3) Uiso 1 1 d U
C100 C -0.5862(6) 0.4671(3) -0.1238(5) 0.049(3) Uiso 1 1 d U
C99 C -0.6324(5) 0.4728(3) -0.0927(5) 0.035(3) Uiso 1 1 d U
C97 C -0.5178(6) 0.4950(3) 0.0115(5) 0.051(3) Uiso 1 1 d U
C102 C -0.4728(5) 0.4903(3) -0.0242(5) 0.038(3) Uiso 1 1 d U
C98 C -0.5963(6) 0.4881(3) -0.0221(5) 0.052(3) Uiso 1 1 d U
C103 C -0.4341(5) 0.5516(3) 0.3369(5) 0.047(3) Uiso 1 1 d U
C106 C -0.5229(6) 0.5219(4) 0.4023(6) 0.073(3) Uiso 1 1 d U
C105 C -0.5116(6) 0.4990(3) 0.3551(6) 0.070(4) Uiso 1 1 d U
C104 C -0.4661(6) 0.5115(3) 0.3228(6) 0.076(4) Uiso 1 1 d U
C108 C -0.4509(5) 0.5742(3) 0.3809(5) 0.056(3) Uiso 1 1 d U
C107 C -0.4953(6) 0.5621(3) 0.4138(6) 0.071(3) Uiso 1 1 d U
C112 C -0.6281(5) 0.4737(3) 0.5283(5) 0.047(3) Uiso 1 1 d U
C113 C -0.5702(5) 0.4982(3) 0.5624(5) 0.050(3) Uiso 1 1 d U
C109 C -0.5634(7) 0.5062(3) 0.4482(6) 0.083(4) Uiso 1 1 d U
C111 C -0.6571(6) 0.4650(3) 0.4559(6) 0.081(4) Uiso 1 1 d U
C114 C -0.5354(6) 0.5126(3) 0.5225(6) 0.070(3) Uiso 1 1 d U
C110 C -0.6298(6) 0.4817(3) 0.4098(6) 0.068(3) Uiso 1 1 d U
C118 C -0.3605(6) 0.8111(3) 0.3231(5) 0.050(3) Uiso 1 1 d U
C117 C -0.2881(6) 0.7925(3) 0.3494(5) 0.063(3) Uiso 1 1 d U
C115 C -0.3547(6) 0.7314(3) 0.3181(5) 0.062(3) Uiso 1 1 d U
C119 C -0.4300(7) 0.7941(4) 0.2970(6) 0.091(4) Uiso 1 1 d U
C116 C -0.2870(6) 0.7517(3) 0.3486(5) 0.064(3) Uiso 1 1 d U
C120 C 0.0763(6) 0.4751(3) 0.5497(5) 0.050(3) Uiso 1 1 d U
C125 C 0.0630(6) 0.5141(4) 0.5339(6) 0.071(3) Uiso 1 1 d U
C123 C -0.0716(5) 0.5014(3) 0.4672(5) 0.047(3) Uiso 1 1 d U
C124 C -0.0130(6) 0.5250(3) 0.4873(5) 0.057(3) Uiso 1 1 d U
C121 C 0.0156(7) 0.4480(3) 0.5282(6) 0.082(4) Uiso 1 1 d U
C122 C -0.0612(6) 0.4626(3) 0.4870(5) 0.065(3) Uiso 1 1 d U
C126 C 0.3372(7) 0.4535(3) 0.5720(6) 0.066(3) Uiso 1 1 d U
C130 C 0.1489(6) 0.3452(3) 1.0291(5) 0.061(3) Uiso 1 1 d U
C131 C 0.0892(6) 0.3206(3) 1.0039(5) 0.059(3) Uiso 1 1 d U
C132 C 0.0982(6) 0.2824(4) 1.0171(6) 0.072(4) Uiso 1 1 d U
C133 C 0.1727(6) 0.2639(3) 1.0594(5) 0.066(3) Uiso 1 1 d U
C134 C 0.0082(8) 0.3356(4) 0.9518(7) 0.097(4) Uiso 1 1 d U
C135 C 0.0109(9) 0.3657(5) 0.9084(8) 0.135(5) Uiso 1 1 d U
C136 C 0.7786(8) 0.3962(4) 0.8160(8) 0.095(5) Uiso 1 1 d U
C138 C 0.3599(6) 0.3573(3) 0.6758(5) 0.055(3) Uiso 1 1 d U
C139 C 0.5921(6) 0.4873(3) 0.7614(5) 0.048(3) Uiso 1 1 d U
C140 C 0.1317(6) 0.5822(3) 0.6726(6) 0.062(3) Uiso 1 1 d U
C143 C 0.7811(6) 0.7539(3) 1.2119(5) 0.060(3) Uiso 1 1 d U
C142 C 0.8123(5) 0.7350(3) 1.1721(5) 0.049(3) Uiso 1 1 d U
C141 C 0.8493(5) 0.7530(3) 1.1357(5) 0.053(3) Uiso 1 1 d U
C144 C 0.1565(7) 0.4837(4) 0.8013(7) 0.085(4) Uiso 1 1 d U
C149 C 0.1779(5) 0.3592(3) 0.8179(5) 0.047(3) Uiso 1 1 d U
C147 C 0.1786(6) 0.4228(4) 0.8720(6) 0.072(3) Uiso 1 1 d U
C148 C 0.1873(5) 0.3808(3) 0.8803(5) 0.061(3) Uiso 1 1 d U
C145 C 0.1587(5) 0.4191(3) 0.7512(6) 0.063(3) Uiso 1 1 d U
C146 C 0.1666(5) 0.4385(3) 0.8091(6) 0.057(3) Uiso 1 1 d U
C152 C 0.5404(7) 0.3702(4) 1.0063(7) 0.094(4) Uiso 1 1 d U
C153 C 0.3814(6) 0.4502(3) 0.7996(5) 0.051(3) Uiso 1 1 d U
C154 C 0.0195(9) 0.6219(4) 1.0124(7) 0.113(5) Uiso 1 1 d U
C157 C 0.1666(6) 0.3766(4) 0.7546(6) 0.076(4) Uiso 1 1 d U
C159 C -0.0526(9) 0.3198(4) 0.9633(8) 0.128(5) Uiso 1 1 d U
C160 C -0.4251(8) 0.7516(4) 0.2929(7) 0.104(4) Uiso 1 1 d U

loop_
_atom_site_aniso_label
_atom_site_aniso_U_11
_atom_site_aniso_U_22
_atom_site_aniso_U_33
_atom_site_aniso_U_23
_atom_site_aniso_U_13
_atom_site_aniso_U_12
Co1 0.0547(11) 0.0464(12) 0.0484(11) 0.0003(10) 0.0190(9) 0.0037(10)
Co2 0.0485(10) 0.0399(11) 0.0427(10) -0.0018(9) 0.0174(8) 0.0018(9)
Co3 0.0634(12) 0.0528(13) 0.0546(12) 0.0012(10) 0.0257(10) 0.0035(10)
Co4 0.0579(12) 0.0524(13) 0.0584(12) -0.0055(10) 0.0230(10) 0.0012(10)
Co5 0.0576(11) 0.0543(13) 0.0547(12) -0.0013(10) 0.0218(9) 0.0023(10)

loop_
_atom_type_symbol
_atom_type_description
_atom_type_scat_dispersion_real
_atom_type_scat_dispersion_imag
_atom_type_scat_source
C C 0.0181 0.0091 'International Tables Vol C Tables 4.2.6.8 and 6.1.1.4'
O O 0.0492 0.0322 'International Tables Vol C Tables 4.2.6.8 and 6.1.1.4'
Co Co -2.3653 3.6143 'International Tables Vol C Tables 4.2.6.8 and 6.1.1.4'
H H 0.0000 0.0000 'International Tables Vol C Tables 4.2.6.8 and 6.1.1.4'

loop_
_geom_angle_atom_site_label_1
_geom_angle_atom_site_label_2
_geom_angle_atom_site_label_3
_geom_angle
_geom_angle_site_symmetry_1
_geom_angle_site_symmetry_3
C155 C137 C156 125.0(15) . .
C155 C137 C136 120.6(15) . 1_455
C156 C137 C136 114.4(14) . 1_455
C137 C156 C159 121.6(13) . .
C137 C155 C135 115.3(16) . .
C151 C150 C158 120.1(10) . .
C151 C150 C149 118.3(10) . 2_657
C158 C150 C149 121.6(10) . 2_657
C143 C158 C150 119.6(10) . .
C150 C151 C141 120.3(10) . .
C154 C33 C34 122.2(12) . .
C154 C33 C30 123.7(12) . 1_455
C34 C33 C30 114.1(11) . 1_455
C33 C34 C35 115.0(12) . .
C37 C35 C34 121.7(12) . .
O1 Co1 O3 94.3(3) . .
O1 Co1 O2 113.4(3) . .
O3 Co1 O2 110.3(3) . .
O1 Co1 O5 112.5(3) . .
O3 Co1 O5 132.8(2) . .
O2 Co1 O5 94.2(2) . .
O1 Co1 O18 153.4(3) . .
O3 Co1 O18 59.2(2) . .
O2 Co1 O18 76.8(2) . .
O5 Co1 O18 90.3(2) . .
O1 Co1 O4 94.9(3) . .
O3 Co1 O4 82.4(2) . .
O2 Co1 O4 147.2(3) . .
O5 Co1 O4 58.3(2) . .
O18 Co1 O4 85.3(2) . .
O1 Co1 C77 122.8(4) . .
O3 Co1 C77 28.5(3) . .
O2 Co1 C77 94.6(3) . .
O5 Co1 C77 113.9(3) . .
O18 Co1 C77 30.7(3) . .
O4 Co1 C77 82.7(3) . .
O7 Co2 O6 93.2(3) . .
O7 Co2 O9 85.8(3) . .
O6 Co2 O9 177.9(3) . .
O7 Co2 O8 177.2(3) . .
O6 Co2 O8 89.6(3) . .
O9 Co2 O8 91.4(3) . .
O7 Co2 O10 88.0(2) . .
O6 Co2 O10 91.2(2) . .
O9 Co2 O10 90.6(2) . .
O8 Co2 O10 91.6(2) . .
O7 Co2 O5 94.2(2) . .
O6 Co2 O5 83.1(2) . .
O9 Co2 O5 95.1(2) . .
O8 Co2 O5 86.4(2) . .
O10 Co2 O5 174.0(3) . .
O21 Co3 O15 107.6(3) . .
O21 Co3 O14 90.5(4) . .
O15 Co3 O14 109.2(3) . .
O21 Co3 O23 99.6(3) . .
O15 Co3 O23 135.3(3) . .
O14 Co3 O23 105.4(3) . .
O21 Co3 C36 24.9(4) . .
O15 Co3 C36 100.4(4) . .
O14 Co3 C36 115.2(5) . .
O23 Co3 C36 89.5(4) . .
O12 Co4 O10 104.1(3) . .
O12 Co4 O13 104.1(3) . .
O10 Co4 O13 103.6(3) . .
O12 Co4 O11 114.3(3) . .
O10 Co4 O11 106.1(3) . .
O13 Co4 O11 122.7(3) . .
O12 Co4 C136 99.5(4) . .
O10 Co4 C136 130.0(5) . .
O13 Co4 C136 27.1(4) . .
O11 Co4 C136 103.1(4) . .
O20 Co5 O16 91.8(3) . .
O20 Co5 O18 165.5(3) . .
O16 Co5 O18 93.1(2) . .
O20 Co5 O17 98.8(3) . .
O16 Co5 O17 89.9(3) . .
O18 Co5 O17 94.9(3) . .
O20 Co5 O19 83.2(3) . .
O16 Co5 O19 93.3(3) . .
O18 Co5 O19 82.8(3) . .
O17 Co5 O19 176.2(3) . .
O20 Co5 O2 95.5(3) . .
O16 Co5 O2 172.5(2) . .
O18 Co5 O2 79.3(2) . .
O17 Co5 O2 90.7(3) . .
O19 Co5 O2 85.9(2) . .
C138 O1 Co1 121.9(7) . .
C153 O2 Co1 106.7(6) . .
C153 O2 Co5 132.0(6) . .
Co1 O2 Co5 102.4(3) . .
C153 O6 Co2 145.4(7) . .
C139 O8 Co2 131.4(7) . .
C138 O7 Co2 131.6(7) . .
C136 O13 Co4 88.9(10) . .
C139 O11 Co4 123.0(7) . .
C40 O10 Co4 110.2(8) . .
C40 O10 Co2 122.1(8) . .
Co4 O10 Co2 99.1(3) . .
C39 O9 Co2 135.6(8) . .
C77 O3 Co1 96.4(7) . .
C126 O5 Co1 96.2(6) . .
C126 O5 Co2 123.1(6) . .
Co1 O5 Co2 99.4(2) . .
C39 O12 Co4 107.5(8) . .
C126 O4 Co1 85.9(7) . .
C140 O15 Co3 121.3(7) . .
C77 O18 Co5 133.2(7) . .
C77 O18 Co1 81.3(6) . .
Co5 O18 Co1 100.3(3) . .
C140 O16 Co5 136.4(7) . .
C144 O17 Co5 139.0(8) . .
C1 O14 Co3 126.6(8) . .
C36 O21 Co3 103.2(11) . .
C1 O20 Co5 133.5(7) . .
C6 C7 C2 114.0(10) . .
C3 C2 C7 122.8(10) . .
C3 C2 C1 121.4(11) . .
C7 C2 C1 115.4(10) . .
C4 C3 C2 119.4(10) . .
C4 C5 C6 119.4(10) . .
C4 C5 C8 119.7(9) . .
C6 C5 C8 120.9(10) . .
C3 C4 C5 120.7(10) . .
C5 C6 C7 123.2(10) . .
O14 C1 O20 137.3(11) . .
O14 C1 C2 115.0(11) . .
O20 C1 C2 107.7(10) . .
C11 C12 C13 118.8(9) . .
C12 C11 C10 120.0(9) . .
C12 C11 C14 119.9(9) . .
C10 C11 C14 119.6(8) . .
C9 C8 C13 120.6(9) . .
C9 C8 C5 118.7(9) . .
C13 C8 C5 120.3(9) . .
C9 C10 C11 119.1(9) . .
C12 C13 C8 119.7(9) . .
C8 C9 C10 121.4(10) . .
C27 C14 C11 103.7(8) . .
C27 C14 C142 111.4(8) . .
C11 C14 C142 114.1(8) . .
C27 C14 C15 109.9(7) . .
C11 C14 C15 110.9(7) . .
C142 C14 C15 106.9(7) . .
C15 C16 C17 119.4(9) . .
C16 C15 C20 123.2(9) . .
C16 C15 C14 123.0(8) . .
C20 C15 C14 113.2(8) . .
C15 C20 C19 117.4(9) . .
C18 C17 C16 120.1(9) . .
C23 C24 C25 120.7(10) . .
C23 C24 C140 122.8(10) . 1_656
C25 C24 C140 116.4(10) . 1_656
C21 C26 C25 123.0(10) . .
C18 C19 C20 117.6(9) . .
C24 C23 C22 122.0(10) . .
C17 C18 C19 121.4(9) . .
C17 C18 C21 121.4(10) . .
C19 C18 C21 116.8(9) . .
C24 C25 C26 116.4(10) . .
C21 C22 C23 118.6(10) . .
C26 C21 C22 119.0(9) . .
C26 C21 C18 120.6(9) . .
C22 C21 C18 120.2(9) . .
C28 C27 C32 114.9(10) . .
C28 C27 C14 118.3(9) . .
C32 C27 C14 126.3(10) . .
C28 C29 C30 119.5(10) . .
C31 C32 C27 122.4(10) . .
C31 C30 C29 122.0(11) . .
C31 C30 C33 116.1(10) . 1_655
C29 C30 C33 121.9(10) . 1_655
C29 C28 C27 122.8(10) . .
C30 C31 C32 118.0(10) . .
C37 C38 C154 116.9(14) . .
C38 C37 C35 120.4(13) . .
C38 C37 C36 111.1(13) . .
C35 C37 C36 128.2(13) . .
O21 C36 O22 138.2(17) . .
O21 C36 C37 118.1(15) . .
O22 C36 C37 103.3(14) . .
O21 C36 Co3 51.9(9) . .
O22 C36 Co3 87.1(9) . .
C37 C36 Co3 169.2(12) . .
C144 O23 Co3 98.3(8) . .
O9 C39 O12 129.8(12) . .
O9 C39 C128 117(4) . 1_554
O12 C39 C128 113(4) . 1_554
O24 C40 O10 119.1(14) . .
O24 C40 C50 119.7(14) . .
O10 C40 C50 121.2(14) . .
C45 C44 C43 123.8(11) . .
C45 C44 C47 115.1(11) . .
C43 C44 C47 121.0(10) . .
C44 C45 C46 114.9(11) . .
C42 C41 C46 112.4(9) . .
C42 C41 C58 123.3(9) . .
C46 C41 C58 124.1(9) . .
C42 C43 C44 119.8(10) . .
C43 C42 C41 123.5(10) . .
C45 C46 C41 125.3(11) . .
C48 C47 C152 124.9(14) . .
C48 C47 C44 113.2(12) . .
C152 C47 C44 121.8(12) . .
C50 C49 C48 124.7(12) . .
C152 C51 C50 107.5(12) . .
C47 C48 C49 108.6(12) . .
C49 C50 C51 127.5(13) . .
C49 C50 C40 120.0(13) . .
C51 C50 C40 112.5(12) . .
C53 C52 C57 118.1(10) . .
C53 C52 C58 126.0(9) . .
C57 C52 C58 115.8(9) . .
C55 C56 C57 120.9(10) . .
C56 C57 C52 116.5(10) . .
C54 C55 C56 123.1(10) . .
C54 C55 C60 117.0(10) . .
C56 C55 C60 119.2(10) . .
C55 C54 C53 117.4(10) . .
C52 C53 C54 123.1(10) . .
C41 C58 C74 104.7(8) . .
C41 C58 C52 112.3(8) . .
C74 C58 C52 111.1(8) . .
C41 C58 C65 109.0(8) . .
C74 C58 C65 112.2(8) . .
C52 C58 C65 107.6(7) . .
C59 C60 C61 120.0 . .
C59 C60 C55 119.6(7) . .
C61 C60 C55 119.7(7) . .
C60 C59 C127 120.0 . .
C128 C127 C59 120.0 . .
C129 C128 C127 120.0 . .
C129 C128 C39 115.2(8) . 1_556
C127 C128 C39 124.8(8) . 1_556
C128 C129 C61 120.0 . .
C129 C61 C60 120.0 . .
C67 C62 C63 120.6(11) . .
C67 C62 C71 121.1(10) . .
C63 C62 C71 118.0(10) . .
C65 C66 C67 119.6(9) . .
C66 C65 C64 122.2(9) . .
C66 C65 C58 123.9(9) . .
C64 C65 C58 113.3(8) . .
C62 C67 C66 119.8(10) . .
C64 C63 C62 121.7(10) . .
C63 C64 C65 115.9(10) . .
C68 C73 C72 122.3(9) . .
C69 C68 C73 122.0(10) . .
C69 C68 C139 120.6(10) . 2_647
C73 C68 C139 117.3(10) . 2_647
C68 C69 C70 116.0(10) . .
C72 C71 C70 119.2(10) . .
C72 C71 C62 118.6(9) . .
C70 C71 C62 122.0(9) . .
C71 C72 C73 117.0(9) . .
C71 C70 C69 123.3(10) . .
C75 C74 C133 121.0(9) . .
C75 C74 C58 117.2(9) . .
C133 C74 C58 121.8(9) . .
C74 C75 C130 119.8(9) . .
O3 C77 O18 123.1(10) . .
O3 C77 C120 121.1(11) . .
O18 C77 C120 115.3(11) . .
O3 C77 Co1 55.1(5) . .
O18 C77 Co1 68.0(6) . .
C120 C77 Co1 171.4(8) . .
C83 C78 C79 123.0(9) . .
C83 C78 C96 119.1(9) . .
C79 C78 C96 117.3(9) . .
C80 C81 C82 121.4(9) . .
C80 C81 C123 121.2(10) . .
C82 C81 C123 117.4(9) . .
C81 C80 C79 120.2(10) . .
C78 C79 C80 117.1(9) . .
C78 C83 C82 123.1(10) . .
C83 C82 C81 114.6(9) . .
C89 C84 C85 116.8(9) . .
C89 C84 C96 123.5(9) . .
C85 C84 C96 119.6(9) . .
C89 C88 C87 117.4(9) . .
C84 C89 C88 123.3(9) . .
C88 C87 C86 122.9(9) . .
C88 C87 C97 118.6(9) . .
C86 C87 C97 118.5(9) . .
C85 C86 C87 115.9(9) . .
C86 C85 C84 123.6(9) . .
C92 C91 C90 115.5(8) . .
C92 C91 C96 128.1(8) . .
C90 C91 C96 116.2(8) . .
C94 C93 C92 121.5(9) . .
C93 C94 C95 119.3(9) . .
C93 C94 C115 121.8(9) . .
C95 C94 C115 118.8(9) . .
C95 C90 C91 121.7(9) . .
C91 C92 C93 121.5(9) . .
C90 C95 C94 119.8(9) . .
C91 C96 C78 108.0(8) . .
C91 C96 C103 108.6(7) . .
C78 C96 C103 112.9(8) . .
C91 C96 C84 109.7(8) . .
C78 C96 C84 110.4(8) . .
C103 C96 C84 107.3(7) . .
C102 C101 C100 117.0(9) . .
C99 C100 C101 126.5(9) . .
C99 C100 C153 119.5(9) . 1_454
C101 C100 C153 113.9(9) . 1_454
C100 C99 C98 114.7(8) . .
C102 C97 C98 121.2(9) . .
C102 C97 C87 117.7(9) . .
C98 C97 C87 120.7(9) . .
C97 C102 C101 118.5(9) . .
C97 C98 C99 121.8(9) . .
C108 C103 C104 118.0(10) . .
C108 C103 C96 125.4(9) . .
C104 C103 C96 116.4(9) . .
C105 C106 C107 120.5(11) . .
C105 C106 C109 121.4(11) . .
C107 C106 C109 118.0(11) . .
C106 C105 C104 120.5(11) . .
C105 C104 C103 119.3(10) . .
C103 C108 C107 123.4(10) . .
C108 C107 C106 117.8(10) . .
C113 C112 C111 124.5(10) . .
C113 C112 C126 117.5(10) . 1_455
C111 C112 C126 118.1(10) . 1_455
C112 C113 C114 115.4(10) . .
C114 C109 C110 121.5(11) . .
C114 C109 C106 123.4(11) . .
C110 C109 C106 115.0(10) . .
C112 C111 C110 123.5(11) . .
C113 C114 C109 123.0(10) . .
C111 C110 C109 111.6(10) . .
C119 C118 C117 127.6(11) . .
C119 C118 C138 116.1(10) . 2_556
C117 C118 C138 116.4(9) . 2_556
C116 C117 C118 117.6(9) . .
C116 C115 C160 120.0(11) . .
C116 C115 C94 123.5(10) . .
C160 C115 C94 116.5(10) . .
C118 C119 C160 112.1(11) . .
C115 C116 C117 119.6(10) . .
C125 C120 C121 121.5(10) . .
C125 C120 C77 122.3(10) . .
C121 C120 C77 115.9(10) . .
C120 C125 C124 116.9(10) . .
C124 C123 C122 120.5(9) . .
C124 C123 C81 121.6(10) . .
C122 C123 C81 117.9(9) . .
C123 C124 C125 123.8(10) . .
C120 C121 C122 117.5(10) . .
C123 C122 C121 119.2(10) . .
O4 C126 O5 118.7(10) . .
O4 C126 C112 122.9(10) . 1_655
O5 C126 C112 118.4(10) . 1_655
C131 C130 C75 119.6(10) . .
C130 C131 C132 121.6(11) . .
C130 C131 C134 120.2(11) . .
C132 C131 C134 117.9(11) . .
C131 C132 C133 123.5(10) . .
C74 C133 C132 114.4(10) . .
C135 C134 C159 131.7(14) . .
C135 C134 C131 112.8(13) . .
C159 C134 C131 115.0(13) . .
C134 C135 C155 118.0(14) . .
O13 C136 O25 153.7(18) . .
O13 C136 C137 99.1(14) . 1_655
O25 C136 C137 100.2(14) . 1_655
O13 C136 Co4 64.0(9) . .
O25 C136 Co4 94.6(12) . .
C137 C136 Co4 162.5(11) 1_655 .
O1 C138 O7 130.6(10) . .
O1 C138 C118 115.6(9) . 2_546
O7 C138 C118 113.8(9) . 2_546
O11 C139 O8 129.7(10) . .
O11 C139 C68 113.8(10) . 2_657
O8 C139 C68 116.3(10) . 2_657
O16 C140 O15 134.8(11) . .
O16 C140 C24 116.8(10) . 1_454
O15 C140 C24 108.1(10) . 1_454
C158 C143 C142 119.9(10) . .
C141 C142 C143 125.2(10) . .
C141 C142 C14 118.5(9) . .
C143 C142 C14 116.1(9) . .
C142 C141 C151 114.6(9) . .
O17 C144 O23 125.0(13) . .
O17 C144 C146 115.9(12) . .
O23 C144 C146 119.1(12) . .
C157 C149 C148 123.1(10) . .
C157 C149 C150 117.6(10) . 2_647
C148 C149 C150 119.3(10) . 2_647
C146 C147 C148 118.6(11) . .
C149 C148 C147 116.3(10) . .
C146 C145 C157 119.3(10) . .
C145 C146 C147 125.8(11) . .
C145 C146 C144 116.5(11) . .
C147 C146 C144 117.6(11) . .
C47 C152 C51 126.3(13) . .
O6 C153 O2 124.0(9) . .
O6 C153 C100 119.3(9) . 1_656
O2 C153 C100 116.7(9) . 1_656
C33 C154 C38 123.4(13) . .
C149 C157 C145 116.7(10) . .
C134 C159 C156 108.0(13) . .
C115 C160 C119 122.8(12) . .

loop_
_geom_bond_atom_site_label_1
_geom_bond_atom_site_label_2
_geom_bond_distance
_geom_bond_site_symmetry_2
C137 C155 1.363(18) .
C137 C156 1.439(17) .
C137 C136 1.836(18) 1_455
C156 C159 1.593(18) .
C155 C135 1.550(19) .
C150 C151 1.396(13) .
C150 C158 1.434(12) .
C150 C149 1.499(12) 2_657
C158 C143 1.380(12) .
C151 C141 1.493(13) .
C33 C154 1.357(15) .
C33 C34 1.439(15) .
C33 C30 1.479(13) 1_455
C34 C35 1.480(16) .
C35 C37 1.433(15) .
Co1 O1 1.970(7) .
Co1 O3 2.065(6) .
Co1 O2 2.105(6) .
Co1 O5 2.110(6) .
Co1 O18 2.348(7) .
Co1 O4 2.363(7) .
Co1 C77 2.502(11) .
Co2 O7 1.991(7) .
Co2 O6 2.019(6) .
Co2 O9 2.037(7) .
Co2 O8 2.089(7) .
Co2 O10 2.207(6) .
Co2 O5 2.225(6) .
Co3 O21 2.008(8) .
Co3 O15 2.003(7) .
Co3 O14 2.011(7) .
Co3 O23 2.017(8) .
Co3 C36 2.485(16) .
Co4 O12 1.980(7) .
Co4 O10 2.003(6) .
Co4 O13 2.060(8) .
Co4 O11 2.057(7) .
Co4 C136 2.293(14) .
Co5 O20 2.040(7) .
Co5 O16 2.086(7) .
Co5 O18 2.079(7) .
Co5 O17 2.114(8) .
Co5 O19 2.151(7) .
Co5 O2 2.256(6) .
O1 C138 1.246(10) .
O2 C153 1.304(10) .
O6 C153 1.240(10) .
O8 C139 1.236(10) .
O7 C138 1.278(10) .
O13 C136 1.046(15) .
O11 C139 1.228(10) .
O10 C40 1.288(14) .
O9 C39 1.201(12) .
O3 C77 1.201(11) .
O5 C126 1.297(11) .
O12 C39 1.246(12) .
O4 C126 1.249(11) .
O15 C140 1.273(11) .
O18 C77 1.293(11) .
O16 C140 1.203(11) .
O17 C144 1.230(13) .
O14 C1 1.136(11) .
O21 C36 1.074(15) .
O20 C1 1.301(12) .
C7 C6 1.422(13) .
C7 C2 1.440(13) .
C2 C3 1.396(13) .
C2 C1 1.573(14) .
C3 C4 1.376(12) .
C5 C4 1.397(12) .
C5 C6 1.394(13) .
C5 C8 1.506(12) .
C12 C11 1.421(11) .
C12 C13 1.427(12) .
C11 C10 1.457(12) .
C11 C14 1.526(12) .
C8 C9 1.378(12) .
C8 C13 1.441(12) .
C10 C9 1.396(12) .
C14 C27 1.525(13) .
C14 C142 1.533(12) .
C14 C15 1.648(12) .
C16 C15 1.367(12) .
C16 C17 1.406(12) .
C15 C20 1.370(12) .
C20 C19 1.460(12) .
C17 C18 1.355(11) .
C24 C23 1.383(12) .
C24 C25 1.407(13) .
C24 C140 1.574(13) 1_656
C26 C21 1.384(12) .
C26 C25 1.470(12) .
C19 C18 1.430(12) .
C23 C22 1.440(13) .
C18 C21 1.470(12) .
C22 C21 1.412(12) .
C27 C28 1.419(12) .
C27 C32 1.473(13) .
C29 C28 1.396(13) .
C29 C30 1.418(12) .
C32 C31 1.425(13) .
C30 C31 1.383(12) .
C30 C33 1.479(13) 1_655
O22 C36 1.256(15) .
C38 C37 1.403(16) .
C38 C154 1.458(17) .
C37 C36 1.622(17) .
O23 C144 1.258(13) .
C39 C128 1.58(6) 1_554
O24 C40 1.271(14) .
C40 C50 1.459(15) .
C44 C45 1.368(13) .
C44 C43 1.434(13) .
C44 C47 1.635(15) .
C45 C46 1.380(14) .
C41 C42 1.451(12) .
C41 C46 1.484(13) .
C41 C58 1.486(12) .
C43 C42 1.305(11) .
C47 C48 1.376(15) .
C47 C152 1.360(15) .
C49 C50 1.248(13) .
C49 C48 1.540(16) .
C51 C152 1.451(16) .
C51 C50 1.447(15) .
C52 C53 1.362(12) .
C52 C57 1.446(13) .
C52 C58 1.568(12) .
C56 C55 1.356(12) .
C56 C57 1.416(13) .
C55 C54 1.327(12) .
C55 C60 1.544(11) .
C54 C53 1.403(13) .
C58 C74 1.517(12) .
C58 C65 1.566(12) .
C60 C59 1.3900 .
C60 C61 1.3900 .
C59 C127 1.3900 .
C127 C128 1.3900 .
C128 C129 1.3900 .
C128 C39 1.577(13) 1_556
C129 C61 1.3900 .
C62 C67 1.277(11) .
C62 C63 1.487(13) .
C62 C71 1.520(13) .
C66 C65 1.374(11) .
C66 C67 1.479(12) .
C65 C64 1.431(12) .
C63 C64 1.388(13) .
C73 C68 1.414(12) .
C73 C72 1.449(12) .
C68 C69 1.394(12) .
C68 C139 1.483(12) 2_647
C69 C70 1.439(13) .
C71 C72 1.410(12) .
C71 C70 1.448(13) .
C74 C75 1.390(12) .
C74 C133 1.438(12) .
C75 C130 1.458(12) .
O25 C136 1.136(17) .
C77 C120 1.506(13) .
C78 C83 1.317(11) .
C78 C79 1.421(12) .
C78 C96 1.493(11) .
C81 C80 1.398(12) .
C81 C82 1.471(13) .
C81 C123 1.523(12) .
C80 C79 1.455(12) .
C83 C82 1.468(12) .
C84 C89 1.432(12) .
C84 C85 1.482(12) .
C84 C96 1.545(12) .
C88 C89 1.436(12) .
C88 C87 1.444(12) .
C87 C86 1.487(13) .
C87 C97 1.514(12) .
C86 C85 1.416(12) .
C91 C92 1.412(11) .
C91 C90 1.419(11) .
C91 C96 1.487(11) .
C93 C94 1.339(11) .
C93 C92 1.432(12) .
C94 C95 1.414(11) .
C94 C115 1.479(13) .
C90 C95 1.416(12) .
C96 C103 1.550(12) .
C101 C102 1.406(11) .
C101 C100 1.425(11) .
C100 C99 1.325(11) .
C100 C153 1.548(12) 1_454
C99 C98 1.423(11) .
C97 C102 1.375(11) .
C97 C98 1.396(12) .
C103 C108 1.339(12) .
C103 C104 1.489(13) .
C106 C105 1.344(13) .
C106 C107 1.466(14) .
C106 C109 1.567(14) .
C105 C104 1.384(13) .
C108 C107 1.372(12) .
C112 C113 1.336(11) .
C112 C111 1.389(12) .
C112 C126 1.512(13) 1_455
C113 C114 1.363(12) .
C109 C114 1.415(13) .
C109 C110 1.453(14) .
C111 C110 1.399(13) .
C118 C119 1.350(13) .
C118 C117 1.421(12) .
C118 C138 1.589(13) 2_556
C117 C116 1.405(13) .
C115 C116 1.376(12) .
C115 C160 1.414(14) .
C119 C160 1.469(15) .
C120 C125 1.378(13) .
C120 C121 1.414(13) .
C125 C124 1.421(12) .
C123 C124 1.308(11) .
C123 C122 1.387(12) .
C121 C122 1.452(13) .
C126 C112 1.512(13) 1_655
C130 C131 1.342(12) .
C131 C132 1.340(12) .
C131 C134 1.562(14) .
C132 C133 1.472(13) .
C134 C135 1.386(17) .
C134 C159 1.407(16) .
C136 C137 1.836(18) 1_655
C138 C118 1.589(13) 2_546
C139 C68 1.483(12) 2_657
C140 C24 1.574(13) 1_454
C143 C142 1.378(12) .
C142 C141 1.391(12) .
C144 C146 1.565(15) .
C149 C157 1.370(12) .
C149 C148 1.433(12) .
C149 C150 1.499(12) 2_647
C147 C146 1.337(12) .
C147 C148 1.453(13) .
C145 C146 1.323(12) .
C145 C157 1.468(13) .
C153 C100 1.548(12) 1_656

loop_
_platon_squeeze_void_nr
_platon_squeeze_void_average_x
_platon_squeeze_void_average_y
_platon_squeeze_void_average_z
_platon_squeeze_void_volume
_platon_squeeze_void_count_electrons
_platon_squeeze_void_content
1 -0.035 0.009 -0.040 7597 2006 ' '
2 0.342 0.386 0.872 5 0 ' '
3 0.658 0.886 0.127 6 0 ' '
